data_2204191
loop_
_publ_author_name
'Nie, Yi'

_publ_section_title <i>trans</i>-Bis{2-[3-(cyclohexylammonio)propyliminomethyl]phenolato}dithiocyanatocopper(II)
_journal_issue 9
_journal_name_full 'Acta Crystallographica Section E'
_journal_page_first m1319
_journal_page_last m1320
_journal_paper_doi 10.1107/S1600536804020136
_journal_volume 60
_journal_year 2004
_chemical_formula_iupac '[Cu (C16 H24 N2 O)2 (N C S )2 ]'
_chemical_formula_moiety 'C34 H48 Cu N6 O2 S2'
_chemical_formula_sum 'C34 H48 Cu N6 O2 S2'
_chemical_formula_weight 700.44
_chemical_name_systematic
;
?
;
_space_group_IT_number 14
_symmetry_cell_setting monoclinic
_symmetry_space_group_name_Hall '-P 2ybc'
_symmetry_space_group_name_H-M 'P 1 21/c 1'
_atom_sites_solution_hydrogens geom
_atom_sites_solution_primary direct
_atom_sites_solution_secondary difmap
_audit_creation_method SHELXL-97
_cell_angle_alpha 90.00
_cell_angle_beta 97.07(3)
_cell_angle_gamma 90.00
_cell_formula_units_Z 2
_cell_length_a 10.901(2)
_cell_length_b 7.789(2)
_cell_length_c 20.719(4)
_cell_measurement_reflns_used 1027
_cell_measurement_temperature 293(2)
_cell_measurement_theta_max 25.017
_cell_measurement_theta_min 2.524
_cell_volume 1745.8(7)
_computing_cell_refinement SAINT
_computing_data_collection 'SMART (Siemens, 1996)'
_computing_data_reduction 'SAINT (Siemens, 1996)'
_computing_molecular_graphics 'SHELXTL (Sheldrick, 1997b)'
_computing_publication_material SHELXTL
_computing_structure_refinement 'SHELXL97 (Sheldrick, 1997a)'
_computing_structure_solution 'SHELXS97 (Sheldrick, 1997a)'
_diffrn_ambient_temperature 293(2)
_diffrn_measured_fraction_theta_full 0.999
_diffrn_measured_fraction_theta_max 0.999
_diffrn_measurement_device_type 'SMART CCD area-detector'
_diffrn_measurement_method '\w scans'
_diffrn_radiation_monochromator graphite
_diffrn_radiation_source 'fine-focus sealed tube'
_diffrn_radiation_type MoK\a
_diffrn_radiation_wavelength 0.71073
_diffrn_reflns_av_R_equivalents 0.0499
_diffrn_reflns_av_sigmaI/netI 0.0761
_diffrn_reflns_limit_h_max 12
_diffrn_reflns_limit_h_min -12
_diffrn_reflns_limit_k_max 9
_diffrn_reflns_limit_k_min -9
_diffrn_reflns_limit_l_max 24
_diffrn_reflns_limit_l_min -14
_diffrn_reflns_number 8924
_diffrn_reflns_theta_full 25.04
_diffrn_reflns_theta_max 25.04
_diffrn_reflns_theta_min 1.88
_diffrn_standards_decay_% 0
_diffrn_standards_interval_count 0
_diffrn_standards_interval_time 0
_diffrn_standards_number 0
_exptl_absorpt_coefficient_mu 0.784
_exptl_absorpt_correction_T_max 0.8717
_exptl_absorpt_correction_T_min 0.8161
_exptl_absorpt_correction_type multi-scan
_exptl_absorpt_process_details '(SADABS; Sheldrick, 1996)'
_exptl_crystal_colour blue
_exptl_crystal_density_diffrn 1.332
_exptl_crystal_density_method 'not measured'
_exptl_crystal_description Block
_exptl_crystal_F_000 742
_exptl_crystal_size_max 0.27
_exptl_crystal_size_mid 0.20
_exptl_crystal_size_min 0.18
_refine_diff_density_max 0.542
_refine_diff_density_min -0.556
_refine_ls_extinction_method none
_refine_ls_goodness_of_fit_ref 0.956
_refine_ls_hydrogen_treatment constr
_refine_ls_matrix_type full
_refine_ls_number_parameters 205
_refine_ls_number_reflns 3085
_refine_ls_number_restraints 0
_refine_ls_restrained_S_all 0.956
_refine_ls_R_factor_all 0.0920
_refine_ls_R_factor_gt 0.0491
_refine_ls_shift/su_max 0.000
_refine_ls_shift/su_mean 0.000
_refine_ls_structure_factor_coef Fsqd
_refine_ls_weighting_details 'calc w = 1/[\s^2^(Fo^2^)+(0.0783P)^2^] where P = (Fo^2^+2Fc^2^)/3'
_refine_ls_weighting_scheme calc
_refine_ls_wR_factor_gt 0.1166
_refine_ls_wR_factor_ref 0.1554
_reflns_number_gt 1857
_reflns_number_total 3085
_reflns_threshold_expression 'I > 2\s(I)'
_cod_data_source_file hg6087.cif
_cod_data_source_block I
_cod_depositor_comments
;
The following automatic conversions were performed:
'_symmetry_cell_setting' value 'Monoclinic' changed to 'monoclinic'
according to '/home/saulius/struct/CIF-dictionaries/cif_core.dic'
dictionary named 'cif_core.dic' version 2.4.1 from 2010-06-29.

Automatic conversion script
Id: cif_fix_enum 1527 2010-12-29 10:47:43Z saulius 

The following automatic conversions were performed:

'_symmetry_cell_setting' value 'Monoclinic' changed to 'monoclinic'
according to /home/saulius/struct/CIF-dictionaries/cif_core.dic
dictionary named 'cif_core.dic' version 2.4.1 from 2010-06-29.

Automatic conversion script
Id: cif_fix_values 1715 2011-07-08 13:25:40Z adriana 
;
_cod_original_sg_symbol_H-M 'P 21/c'
_cod_database_code 2204191

loop_
_symmetry_equiv_pos_as_xyz
'x, y, z'
'-x, y+1/2, -z+1/2'
'-x, -y, -z'
'x, -y-1/2, z-1/2'

loop_
_atom_site_label
_atom_site_fract_x
_atom_site_fract_y
_atom_site_fract_z
_atom_site_U_iso_or_equiv
_atom_site_adp_type
_atom_site_calc_flag
_atom_site_refinement_flags
_atom_site_occupancy
_atom_site_type_symbol
Cu1 0.5000 0.5000 0.0000 0.0471(3) Uani d S 1 Cu
S1 0.17755(11) 0.82651(16) 0.08023(7) 0.0581(4) Uani d . 1 S
O1 0.4472(3) 0.3426(4) 0.06944(14) 0.0479(8) Uani d . 1 O
N1 0.5971(3) 0.6461(5) 0.07324(18) 0.0437(9) Uani d . 1 N
N2 0.7901(3) 0.7557(4) -0.05243(17) 0.0433(9) Uani d . 1 N
H2A 0.7912 0.8696 -0.0596 0.052 Uiso calc R 1 H
H2B 0.7111 0.7205 -0.0608 0.052 Uiso calc R 1 H
N3 0.3448(3) 0.6554(5) 0.0105(2) 0.0556(11) Uani d . 1 N
C1 0.6220(4) 0.5940(6) 0.1317(2) 0.0498(12) Uani d . 1 C
H1 0.6596 0.6732 0.1614 0.060 Uiso calc R 1 H
C2 0.5985(4) 0.4267(6) 0.1571(2) 0.0464(11) Uani d . 1 C
C3 0.5144(4) 0.3084(6) 0.1252(2) 0.0455(11) Uani d . 1 C
C4 0.5003(4) 0.1510(6) 0.1565(2) 0.0521(12) Uani d . 1 C
H4 0.4459 0.0699 0.1363 0.063 Uiso calc R 1 H
C5 0.5640(5) 0.1132(7) 0.2159(3) 0.0595(14) Uani d . 1 C
H5 0.5536 0.0068 0.2349 0.071 Uiso calc R 1 H
C6 0.6444(5) 0.2333(8) 0.2481(3) 0.0662(15) Uani d . 1 C
H6 0.6870 0.2091 0.2887 0.079 Uiso calc R 1 H
C7 0.6591(4) 0.3864(7) 0.2187(2) 0.0563(13) Uani d . 1 C
H7 0.7114 0.4676 0.2404 0.068 Uiso calc R 1 H
C8 0.6339(4) 0.8248(6) 0.0602(2) 0.0572(13) Uani d . 1 C
H8A 0.6061 0.9004 0.0927 0.069 Uiso calc R 1 H
H8B 0.5936 0.8603 0.0180 0.069 Uiso calc R 1 H
C9 0.7741(4) 0.8428(7) 0.0614(2) 0.0606(14) Uani d . 1 C
H9A 0.7923 0.9600 0.0499 0.073 Uiso calc R 1 H
H9B 0.8125 0.8238 0.1056 0.073 Uiso calc R 1 H
C10 0.8330(4) 0.7238(6) 0.0172(2) 0.0549(13) Uani d . 1 C
H10A 0.9221 0.7378 0.0247 0.066 Uiso calc R 1 H
H10B 0.8141 0.6062 0.0277 0.066 Uiso calc R 1 H
C11 0.8645(4) 0.6689(6) -0.0995(2) 0.0442(11) Uani d . 1 C
H11 0.8748 0.5479 -0.0871 0.053 Uiso calc R 1 H
C12 0.9910(4) 0.7498(8) -0.0963(3) 0.0803(18) Uani d . 1 C
H12A 1.0354 0.7331 -0.0533 0.096 Uiso calc R 1 H
H12B 0.9824 0.8723 -0.1040 0.096 Uiso calc R 1 H
C13 1.0643(5) 0.6705(9) -0.1469(3) 0.092(2) Uani d . 1 C
H13A 1.1428 0.7298 -0.1459 0.110 Uiso calc R 1 H
H13B 1.0816 0.5512 -0.1357 0.110 Uiso calc R 1 H
C14 0.9982(5) 0.6795(8) -0.2133(3) 0.0768(17) Uani d . 1 C
H14A 1.0458 0.6204 -0.2431 0.092 Uiso calc R 1 H
H14B 0.9898 0.7986 -0.2268 0.092 Uiso calc R 1 H
C15 0.8727(5) 0.5994(9) -0.2163(3) 0.0818(18) Uani d . 1 C
H15A 0.8816 0.4770 -0.2085 0.098 Uiso calc R 1 H
H15B 0.8287 0.6154 -0.2595 0.098 Uiso calc R 1 H
C16 0.7977(4) 0.6777(8) -0.1663(2) 0.0671(15) Uani d . 1 C
H16A 0.7797 0.7968 -0.1775 0.081 Uiso calc R 1 H
H16B 0.7198 0.6171 -0.1675 0.081 Uiso calc R 1 H
C17 0.2767(4) 0.7278(5) 0.0391(2) 0.0427(11) Uani d . 1 C

loop_
_atom_site_aniso_label
_atom_site_aniso_U_11
_atom_site_aniso_U_22
_atom_site_aniso_U_33
_atom_site_aniso_U_12
_atom_site_aniso_U_13
_atom_site_aniso_U_23
Cu1 0.0388(4) 0.0535(5) 0.0504(5) -0.0034(4) 0.0106(4) -0.0043(4)
S1 0.0549(8) 0.0474(7) 0.0751(9) 0.0024(6) 0.0204(7) -0.0027(7)
O1 0.0370(16) 0.061(2) 0.0455(18) -0.0108(14) 0.0044(15) 0.0008(16)
N1 0.035(2) 0.049(2) 0.049(2) -0.0057(17) 0.0135(18) -0.0117(19)
N2 0.0355(19) 0.039(2) 0.056(2) -0.0021(16) 0.0070(18) -0.0040(18)
N3 0.044(2) 0.058(3) 0.066(3) 0.0043(19) 0.013(2) -0.010(2)
C1 0.039(3) 0.064(3) 0.048(3) -0.006(2) 0.008(2) -0.019(3)
C2 0.035(2) 0.065(3) 0.041(3) 0.000(2) 0.010(2) -0.007(2)
C3 0.035(2) 0.060(3) 0.045(3) 0.005(2) 0.019(2) -0.005(2)
C4 0.038(3) 0.061(3) 0.058(3) 0.003(2) 0.011(2) 0.002(3)
C5 0.051(3) 0.070(4) 0.059(3) 0.013(3) 0.016(3) 0.015(3)
C6 0.058(3) 0.093(5) 0.047(3) 0.015(3) 0.004(3) 0.004(3)
C7 0.045(3) 0.074(4) 0.051(3) 0.004(3) 0.009(3) -0.009(3)
C8 0.063(3) 0.051(3) 0.060(3) -0.005(2) 0.017(3) -0.016(3)
C9 0.063(3) 0.066(3) 0.053(3) -0.024(3) 0.010(3) -0.006(3)
C10 0.039(3) 0.071(3) 0.055(3) -0.011(2) 0.004(2) 0.005(3)
C11 0.039(2) 0.039(2) 0.057(3) 0.002(2) 0.015(2) 0.000(2)
C12 0.036(3) 0.123(5) 0.085(4) -0.010(3) 0.018(3) -0.025(4)
C13 0.046(3) 0.130(6) 0.105(5) -0.008(3) 0.033(4) -0.026(4)
C14 0.078(4) 0.073(4) 0.088(5) -0.001(3) 0.044(4) -0.001(3)
C15 0.063(4) 0.120(5) 0.065(4) 0.005(4) 0.019(3) -0.018(4)
C16 0.046(3) 0.093(4) 0.063(4) 0.005(3) 0.009(3) -0.016(3)
C17 0.039(2) 0.037(3) 0.050(3) -0.008(2) -0.003(2) 0.003(2)

loop_
_atom_type_symbol
_atom_type_description
_atom_type_scat_dispersion_real
_atom_type_scat_dispersion_imag
_atom_type_scat_source
C C 0.0033 0.0016 'International Tables Vol C Tables 4.2.6.8 and 6.1.1.4'
H H 0.0000 0.0000 'International Tables Vol C Tables 4.2.6.8 and 6.1.1.4'
N N 0.0061 0.0033 'International Tables Vol C Tables 4.2.6.8 and 6.1.1.4'
O O 0.0106 0.0060 'International Tables Vol C Tables 4.2.6.8 and 6.1.1.4'
S S 0.1246 0.1234 'International Tables Vol C Tables 4.2.6.8 and 6.1.1.4'
Cu Cu 0.3201 1.2651 'International Tables Vol C Tables 4.2.6.8 and 6.1.1.4'

loop_
_geom_angle_atom_site_label_1
_geom_angle_atom_site_label_2
_geom_angle_atom_site_label_3
_geom_angle_site_symmetry_1
_geom_angle_site_symmetry_3
_geom_angle
_geom_angle_publ_flag
O1 Cu1 O1 3_665 . 180 yes
O1 Cu1 N1 3_665 . 91.35(13) yes
O1 Cu1 N1 . . 88.65(13) yes
O1 Cu1 N1 3_665 3_665 88.65(13) ?
O1 Cu1 N1 . 3_665 91.35(13) ?
N1 Cu1 N1 . 3_665 180 yes
O1 Cu1 N3 3_665 . 91.56(14) yes
O1 Cu1 N3 . . 88.44(14) yes
N1 Cu1 N3 . . 87.34(14) yes
N1 Cu1 N3 3_665 . 92.66(14) yes
O1 Cu1 N3 3_665 3_665 88.44(14) ?
O1 Cu1 N3 . 3_665 91.56(14) ?
N1 Cu1 N3 . 3_665 92.66(14) ?
N1 Cu1 N3 3_665 3_665 87.34(14) ?
N3 Cu1 N3 . 3_665 180 yes
C3 O1 Cu1 . . 124.7(3) ?
C1 N1 C8 . . 116.2(4) ?
C1 N1 Cu1 . . 123.3(3) ?
C8 N1 Cu1 . . 120.4(3) ?
C10 N2 C11 . . 115.2(3) ?
C10 N2 H2A . . 108.5 ?
C11 N2 H2A . . 108.5 ?
C10 N2 H2B . . 108.5 ?
C11 N2 H2B . . 108.5 ?
H2A N2 H2B . . 107.5 ?
C17 N3 Cu1 . . 155.2(4) ?
N1 C1 C2 . . 127.5(4) ?
N1 C1 H1 . . 116.3 ?
C2 C1 H1 . . 116.3 ?
C7 C2 C3 . . 119.3(5) ?
C7 C2 C1 . . 116.8(4) ?
C3 C2 C1 . . 123.8(4) ?
O1 C3 C4 . . 120.1(4) ?
O1 C3 C2 . . 122.7(4) ?
C4 C3 C2 . . 117.2(5) ?
C5 C4 C3 . . 122.1(5) ?
C5 C4 H4 . . 119.0 ?
C3 C4 H4 . . 119.0 ?
C4 C5 C6 . . 120.3(5) ?
C4 C5 H5 . . 119.8 ?
C6 C5 H5 . . 119.8 ?
C7 C6 C5 . . 118.5(5) ?
C7 C6 H6 . . 120.7 ?
C5 C6 H6 . . 120.7 ?
C6 C7 C2 . . 122.5(5) ?
C6 C7 H7 . . 118.7 ?
C2 C7 H7 . . 118.7 ?
N1 C8 C9 . . 112.0(4) ?
N1 C8 H8A . . 109.2 ?
C9 C8 H8A . . 109.2 ?
N1 C8 H8B . . 109.2 ?
C9 C8 H8B . . 109.2 ?
H8A C8 H8B . . 107.9 ?
C10 C9 C8 . . 115.7(4) ?
C10 C9 H9A . . 108.4 ?
C8 C9 H9A . . 108.3 ?
C10 C9 H9B . . 108.4 ?
C8 C9 H9B . . 108.4 ?
H9A C9 H9B . . 107.4 ?
N2 C10 C9 . . 112.5(4) ?
N2 C10 H10A . . 109.1 ?
C9 C10 H10A . . 109.1 ?
N2 C10 H10B . . 109.1 ?
C9 C10 H10B . . 109.1 ?
H10A C10 H10B . . 107.8 ?
C16 C11 N2 . . 110.0(3) ?
C16 C11 C12 . . 111.2(4) ?
N2 C11 C12 . . 110.3(4) ?
C16 C11 H11 . . 108.4 ?
N2 C11 H11 . . 108.4 ?
C12 C11 H11 . . 108.4 ?
C11 C12 C13 . . 110.7(5) ?
C11 C12 H12A . . 109.5 ?
C13 C12 H12A . . 109.5 ?
C11 C12 H12B . . 109.5 ?
C13 C12 H12B . . 109.5 ?
H12A C12 H12B . . 108.1 ?
C14 C13 C12 . . 112.6(5) ?
C14 C13 H13A . . 109.1 ?
C12 C13 H13A . . 109.1 ?
C14 C13 H13B . . 109.1 ?
C12 C13 H13B . . 109.1 ?
H13A C13 H13B . . 107.8 ?
C13 C14 C15 . . 111.0(5) ?
C13 C14 H14A . . 109.4 ?
C15 C14 H14A . . 109.4 ?
C13 C14 H14B . . 109.4 ?
C15 C14 H14B . . 109.4 ?
H14A C14 H14B . . 108.0 ?
C14 C15 C16 . . 111.6(5) ?
C14 C15 H15A . . 109.3 ?
C16 C15 H15A . . 109.3 ?
C14 C15 H15B . . 109.3 ?
C16 C15 H15B . . 109.3 ?
H15A C15 H15B . . 108.0 ?
C11 C16 C15 . . 111.9(4) ?
C11 C16 H16A . . 109.2 ?
C15 C16 H16A . . 109.2 ?
C11 C16 H16B . . 109.2 ?
C15 C16 H16B . . 109.2 ?
H16A C16 H16B . . 107.9 ?
N3 C17 S1 . . 178.5(4) ?

loop_
_geom_bond_atom_site_label_1
_geom_bond_atom_site_label_2
_geom_bond_site_symmetry_2
_geom_bond_distance
_geom_bond_publ_flag
Cu1 O1 3_665 2.027(3) ?
Cu1 O1 . 2.027(3) yes
Cu1 N1 . 2.079(4) yes
Cu1 N1 3_665 2.079(4) ?
Cu1 N3 . 2.113(4) yes
Cu1 N3 3_665 2.113(4) ?
S1 C17 . 1.647(5) ?
O1 C3 . 1.317(5) ?
N1 C1 . 1.275(5) ?
N1 C8 . 1.483(6) ?
N2 C10 . 1.482(5) ?
N2 C11 . 1.504(5) ?
N2 H2A . 0.9000 ?
N2 H2B . 0.9000 ?
N3 C17 . 1.152(5) ?
C1 C2 . 1.440(7) ?
C1 H1 . 0.9300 ?
C2 C7 . 1.398(6) ?
C2 C3 . 1.406(6) ?
C3 C4 . 1.404(6) ?
C4 C5 . 1.368(7) ?
C4 H4 . 0.9300 ?
C5 C6 . 1.394(7) ?
C5 H5 . 0.9300 ?
C6 C7 . 1.357(7) ?
C6 H6 . 0.9300 ?
C7 H7 . 0.9300 ?
C8 C9 . 1.532(6) ?
C8 H8A . 0.9700 ?
C8 H8B . 0.9700 ?
C9 C10 . 1.502(6) ?
C9 H9A . 0.9700 ?
C9 H9B . 0.9700 ?
C10 H10A . 0.9700 ?
C10 H10B . 0.9700 ?
C11 C16 . 1.483(6) ?
C11 C12 . 1.510(6) ?
C11 H11 . 0.9800 ?
C12 C13 . 1.524(7) ?
C12 H12A . 0.9700 ?
C12 H12B . 0.9700 ?
C13 C14 . 1.473(8) ?
C13 H13A . 0.9700 ?
C13 H13B . 0.9700 ?
C14 C15 . 1.498(7) ?
C14 H14A . 0.9700 ?
C14 H14B . 0.9700 ?
C15 C16 . 1.525(6) ?
C15 H15A . 0.9700 ?
C15 H15B . 0.9700 ?
C16 H16A . 0.9700 ?
C16 H16B . 0.9700 ?
